data_4516930
loop_
_publ_author_name
'Zhang, Jie-Huan'
'Wang, Ru-Bing'
'Li, De-Feng'
'Zhao, Li-Ming'

_publ_section_title
;
 Green Method To Preparing Oxindole-Fused Spirotetrahydrofuran Scaffolds
 through Methanesulfonic Acid-Catalyzed Cyclization Reactions of
 3-Allyl-3-hydroxy-2-oxindole in Water.
;
_journal_issue 10
_journal_name_full 'ACS omega'
_journal_page_first 7022
_journal_page_last 7028
_journal_paper_doi 10.1021/acsomega.7b01279
_journal_volume 2
_journal_year 2017
_chemical_formula_moiety 'C14 H16 Br N O2'
_chemical_formula_sum 'C14 H16 Br N O2'
_chemical_formula_weight 308.17
_space_group_crystal_system monoclinic
_space_group_IT_number 14
_space_group_name_Hall '-P 2ybc'
_space_group_name_H-M_alt 'P 1 21/c 1'
_atom_sites_solution_hydrogens geom
_atom_sites_solution_primary direct
_audit_creation_date 2016-03-23
_audit_creation_method
;
Olex2 1.2
(compiled 2016.02.19 svn.r3266 for OlexSys, GUI svn.r5155)
;
_cell_angle_alpha 90
_cell_angle_beta 95.002(15)
_cell_angle_gamma 90
_cell_formula_units_Z 4
_cell_length_a 9.2162(18)
_cell_length_b 11.9031(18)
_cell_length_c 12.665(2)
_cell_measurement_reflns_used 1272
_cell_measurement_temperature 293
_cell_measurement_theta_max 26.1930
_cell_measurement_theta_min 3.6390
_cell_volume 1384.1(4)
_computing_molecular_graphics 'Olex2 (Dolomanov et al., 2009)'
_computing_publication_material 'Olex2 (Dolomanov et al., 2009)'
_computing_structure_refinement 'ShelXL (Sheldrick, 2015)'
_computing_structure_solution 'ShelXT (Sheldrick, 2015)'
_diffrn_ambient_temperature 293(2)
_diffrn_detector 'CCD plate'
_diffrn_detector_type Eos
_diffrn_measured_fraction_theta_full 0.999
_diffrn_measured_fraction_theta_max 0.840
_diffrn_measurement_details
;
List of Runs (angles in degrees, time in seconds):

  # Type    Start    End  Width  t~exp~   \w     \q     \k     \f   Frames
--------------------------------------------------------------------------
  1  \w     -2.00  85.00   1.00    7.30    --   16.81  57.00 -60.00   87
  2  \w     33.00  60.00   1.00    7.30    --   16.81  19.00 -90.00   27
  3  \w    -25.00  56.00   1.00    7.30    --   16.81 -99.00-180.00   81
  4  \w     -6.00  19.00   1.00    7.30    --  -17.43 -99.00-120.00   25
;
_diffrn_measurement_device 'four-circle diffractometer'
_diffrn_orient_matrix_type 'CrysAlisPro convention (1999,Acta A55,543-557)'
_diffrn_orient_matrix_UB_11 0.0319507000
_diffrn_orient_matrix_UB_12 0.0536926000
_diffrn_orient_matrix_UB_13 -0.0053350000
_diffrn_orient_matrix_UB_21 -0.0637645000
_diffrn_orient_matrix_UB_22 0.0258982000
_diffrn_orient_matrix_UB_23 0.0162206000
_diffrn_orient_matrix_UB_31 0.0293167000
_diffrn_orient_matrix_UB_32 -0.0024848000
_diffrn_orient_matrix_UB_33 0.0535835000
_diffrn_radiation_monochromator graphite
_diffrn_radiation_probe x-ray
_diffrn_radiation_type MoK\a
_diffrn_radiation_wavelength 0.71073
_diffrn_reflns_av_R_equivalents 0.0452
_diffrn_reflns_av_unetI/netI 0.0924
_diffrn_reflns_Laue_measured_fraction_full 0.999
_diffrn_reflns_Laue_measured_fraction_max 0.840
_diffrn_reflns_limit_h_max 6
_diffrn_reflns_limit_h_min -11
_diffrn_reflns_limit_k_max 15
_diffrn_reflns_limit_k_min -14
_diffrn_reflns_limit_l_max 17
_diffrn_reflns_limit_l_min -16
_diffrn_reflns_number 6157
_diffrn_reflns_point_group_measured_fraction_full 0.999
_diffrn_reflns_point_group_measured_fraction_max 0.840
_diffrn_reflns_theta_full 26.000
_diffrn_reflns_theta_max 29.172
_diffrn_reflns_theta_min 2.802
_diffrn_source_type 'Enhance (Mo) X-ray Source'
_exptl_absorpt_coefficient_mu 2.963
_exptl_absorpt_correction_T_max 1.00000
_exptl_absorpt_correction_T_min 0.26228
_exptl_absorpt_correction_type multi-scan
_exptl_crystal_colour clear
_exptl_crystal_colour_lustre clear
_exptl_crystal_density_diffrn 1.479
_exptl_crystal_description block
_exptl_crystal_F_000 624
_refine_diff_density_max 1.739
_refine_diff_density_min -1.082
_refine_diff_density_rms 0.137
_refine_ls_extinction_method none
_refine_ls_goodness_of_fit_ref 1.034
_refine_ls_hydrogen_treatment constr
_refine_ls_matrix_type full
_refine_ls_number_parameters 166
_refine_ls_number_reflns 3147
_refine_ls_number_restraints 8
_refine_ls_restrained_S_all 1.039
_refine_ls_R_factor_all 0.1689
_refine_ls_R_factor_gt 0.0914
_refine_ls_shift/su_max 0.000
_refine_ls_shift/su_mean 0.000
_refine_ls_structure_factor_coef Fsqd
_refine_ls_weighting_details 'w=1/[\s^2^(Fo^2^)+(0.1315P)^2^+0.2349P] where P=(Fo^2^+2Fc^2^)/3'
_refine_ls_weighting_scheme calc
_refine_ls_wR_factor_gt 0.2174
_refine_ls_wR_factor_ref 0.2791
_reflns_Friedel_coverage 0.000
_reflns_number_gt 1519
_reflns_number_total 3147
_reflns_threshold_expression 'I > 2\s(I)'
_cod_data_source_file ao7b01279_si_002.cif
_cod_data_source_block exp_1410
_cod_depositor_comments
;

2020-10-10
Z value and formula fixed to values more according to usual
chemical conventions.                 miguel
;
_cod_original_formula_sum 'C9.33 H9.33 Br0.67 N0.67 O1.33'
_cod_original_formula_weight 205.45
_cod_original_formula_moiety '0.67(C14 H16 Br N O2)'
_cod_original_formula_units_Z 6
_cod_database_code 4516930
_shelxl_version_number 2014-1
_shelx_space_group_comment
;
The symmetry employed for this shelxl refinement is uniquely defined
by the following loop, which should always be used as a source of
symmetry information in preference to the above space-group names.
They are only intended as comments.
;
_reflns_odcompleteness_completeness 99.66
_reflns_odcompleteness_iscentric 1
_reflns_odcompleteness_theta 26.32
_olex2_refinement_description
;
1. Fixed Uiso
 At 1.2 times of:
  All C(H) groups, All C(H,H) groups
 At 1.5 times of:
  All C(H,H,H) groups
2. Rigid bond restraints
 C00I
 with sigma for 1-2 distances of 0.01 and sigma for 1-3 distances of 0.005
 C00I, C00E
 with sigma for 1-2 distances of 0.01 and sigma for 1-3 distances of 0.005
 C00D, C00I
 with sigma for 1-2 distances of 0.005 and sigma for 1-3 distances of 0.00025
 C00E, C00I
 with sigma for 1-2 distances of 0.005 and sigma for 1-3 distances of 0.0025
3. Uiso/Uaniso restraints and constraints
C00I: within 3.8A with sigma of 0.01 and sigma for terminal atoms of 0.02
C00I: within 3.8A with sigma of 0.001 and sigma for terminal atoms of 0.002
Uanis(C00I) \\sim Ueq: with sigma of 0.05 and sigma for terminal atoms of 0.1
Uanis(C00I) \\sim Ueq: with sigma of 0.05 and sigma for terminal atoms of 0.1
Uanis(C00I) \\sim Ueq: with sigma of 0.01 and sigma for terminal atoms of 0.02
Uanis(C00I) \\sim Ueq: with sigma of 0.01 and sigma for terminal atoms of 0.02
Uanis(C00I) \\sim Ueq: with sigma of 0.005 and sigma for terminal atoms of 0.01
Uanis(C00I) \\sim Ueq: with sigma of 0.0005 and sigma for terminal atoms of
0.001
4.a Secondary CH2 refined with riding coordinates:
 C00D(H00b,H00d), C00I(H00n,H00o)
4.b Aromatic/amide H refined with riding coordinates:
 C007(H007), C00A(H00A), C00C(H00C)
4.c Idealised Me refined as rotating group:
 C00F(H00e,H00f,H00g), C00G(H00h,H00i,H00j), C00H(H00k,H00l,H00m)
;
_olex2_submission_special_instructions 'No special instructions were received'
_oxdiff_exptl_absorpt_empirical_details
;
Empirical correction (ABSPACK) includes:
- Absorption correction using spherical harmonics
- Frame scaling
;
_oxdiff_exptl_absorpt_empirical_full_max 2.261
_oxdiff_exptl_absorpt_empirical_full_min 0.606

loop_
_space_group_symop_operation_xyz
'x, y, z'
'-x, y+1/2, -z+1/2'
'-x, -y, -z'
'x, -y-1/2, z-1/2'

loop_
_atom_site_label
_atom_site_type_symbol
_atom_site_fract_x
_atom_site_fract_y
_atom_site_fract_z
_atom_site_U_iso_or_equiv
_atom_site_adp_type
_atom_site_occupancy
_atom_site_site_symmetry_order
_atom_site_calc_flag
_atom_site_refinement_flags_posn
_atom_site_refinement_flags_adp
Br Br 0.65086(10) 0.74574(6) 0.38933(6) 0.0782(4) Uani 1 1 d . .
O O 0.2403(4) 0.8105(3) 0.7089(3) 0.0448(10) Uani 1 1 d . .
O003 O 0.1973(6) 0.6197(4) 0.8542(3) 0.0700(14) Uani 1 1 d . .
N004 N 0.3861(6) 0.5501(4) 0.7665(4) 0.0524(14) Uani 1 1 d . .
C005 C 0.3862(6) 0.6703(4) 0.6264(4) 0.0392(13) Uani 1 1 d . .
C006 C 0.4595(7) 0.5822(4) 0.6784(4) 0.0424(14) Uani 1 1 d . .
C007 C 0.4394(7) 0.7198(5) 0.5387(5) 0.0456(14) Uani 1 1 d . .
H007 H 0.3902 0.7784 0.5026 0.055 Uiso 1 1 calc R .
C008 C 0.5690(7) 0.6782(5) 0.5072(4) 0.0518(15) Uani 1 1 d . .
C009 C 0.2507(7) 0.6967(5) 0.6796(4) 0.0394(13) Uani 1 1 d . .
C00A C 0.6409(7) 0.5891(5) 0.5579(5) 0.0509(15) Uani 1 1 d . .
H00A H 0.7265 0.5622 0.5334 0.061 Uiso 1 1 calc R .
C00B C 0.2710(8) 0.6196(5) 0.7790(4) 0.0517(16) Uani 1 1 d . .
C00C C 0.5856(8) 0.5389(5) 0.6459(5) 0.0550(17) Uani 1 1 d . .
H00C H 0.6328 0.4787 0.6809 0.066 Uiso 1 1 calc R .
C00D C 0.1057(8) 0.6710(6) 0.6142(6) 0.0681(19) Uani 1 1 d . U
H00B H 0.1235 0.6288 0.5511 0.082 Uiso 1 1 calc R .
H00D H 0.0432 0.6266 0.6558 0.082 Uiso 1 1 calc R .
C00E C 0.0942(7) 0.8563(6) 0.6825(6) 0.0626(17) Uani 1 1 d . U
C00F C 0.4375(10) 0.4658(6) 0.8444(6) 0.073(2) Uani 1 1 d . .
H00E H 0.4361 0.3932 0.8113 0.110 Uiso 1 1 calc GR .
H00F H 0.3750 0.4651 0.9012 0.110 Uiso 1 1 calc GR .
H00G H 0.5351 0.4836 0.8720 0.110 Uiso 1 1 calc GR .
C00G C 0.1105(11) 0.9666(8) 0.6291(6) 0.107(4) Uani 1 1 d . .
H00H H 0.1641 1.0173 0.6769 0.160 Uiso 1 1 calc GR .
H00I H 0.0159 0.9975 0.6090 0.160 Uiso 1 1 calc GR .
H00J H 0.1618 0.9562 0.5671 0.160 Uiso 1 1 calc GR .
C00H C 0.0224(11) 0.8743(7) 0.7833(7) 0.112(4) Uani 1 1 d . .
H00K H 0.0346 0.8084 0.8268 0.168 Uiso 1 1 calc GR .
H00L H -0.0795 0.8886 0.7667 0.168 Uiso 1 1 calc GR .
H00M H 0.0664 0.9375 0.8208 0.168 Uiso 1 1 calc GR .
C00I C 0.0377(13) 0.7754(8) 0.5855(8) 0.104(3) Uani 1 1 d . U
H00N H -0.0676 0.7686 0.5798 0.124 Uiso 1 1 calc R .
H00O H 0.0683 0.8029 0.5189 0.124 Uiso 1 1 calc R .

loop_
_atom_site_aniso_label
_atom_site_aniso_U_11
_atom_site_aniso_U_22
_atom_site_aniso_U_33
_atom_site_aniso_U_23
_atom_site_aniso_U_13
_atom_site_aniso_U_12
Br 0.0863(8) 0.0849(7) 0.0685(6) 0.0083(4) 0.0359(5) 0.0013(4)
O 0.037(2) 0.043(2) 0.053(2) -0.0035(18) -0.0003(18) 0.0012(18)
O003 0.076(4) 0.079(3) 0.057(3) 0.012(2) 0.020(3) -0.008(3)
N004 0.062(4) 0.045(2) 0.050(3) 0.010(2) 0.008(3) 0.001(3)
C005 0.043(3) 0.035(3) 0.037(3) -0.004(2) -0.006(2) -0.001(3)
C006 0.045(4) 0.039(3) 0.043(3) -0.005(2) 0.004(3) 0.004(3)
C007 0.051(4) 0.041(3) 0.043(3) 0.000(3) -0.004(3) 0.001(3)
C008 0.055(4) 0.053(3) 0.049(3) -0.010(3) 0.012(3) -0.001(3)
C009 0.043(3) 0.037(3) 0.039(3) 0.000(2) 0.005(2) -0.001(3)
C00A 0.037(4) 0.056(3) 0.061(4) -0.011(3) 0.010(3) 0.012(3)
C00B 0.062(4) 0.048(3) 0.045(3) 0.001(3) 0.002(3) -0.006(3)
C00C 0.055(4) 0.052(3) 0.057(4) -0.001(3) -0.002(3) 0.010(3)
C00D 0.062(5) 0.072(4) 0.066(4) -0.006(4) -0.013(4) -0.024(3)
C00E 0.037(4) 0.071(4) 0.080(4) 0.003(3) 0.004(3) 0.015(3)
C00F 0.092(7) 0.061(4) 0.066(4) 0.025(3) 0.000(4) 0.009(4)
C00G 0.107(8) 0.137(8) 0.079(5) 0.036(5) 0.021(5) 0.076(7)
C00H 0.103(8) 0.102(6) 0.145(8) 0.042(6) 0.086(7) 0.041(6)
C00I 0.104(3) 0.104(3) 0.104(3) -0.0002(5) 0.0088(5) 0.0001(5)

loop_
_atom_type_symbol
_atom_type_description
_atom_type_scat_dispersion_real
_atom_type_scat_dispersion_imag
_atom_type_scat_source
C C 0.0033 0.0016 'International Tables Vol C Tables 4.2.6.8 and 6.1.1.4'
H H 0.0000 0.0000 'International Tables Vol C Tables 4.2.6.8 and 6.1.1.4'
Br Br -0.2901 2.4595 'International Tables Vol C Tables 4.2.6.8 and 6.1.1.4'
N N 0.0061 0.0033 'International Tables Vol C Tables 4.2.6.8 and 6.1.1.4'
O O 0.0106 0.0060 'International Tables Vol C Tables 4.2.6.8 and 6.1.1.4'

loop_
_geom_angle_atom_site_label_1
_geom_angle_atom_site_label_2
_geom_angle_atom_site_label_3
_geom_angle
C009 O C00E 112.4(4)
C006 N004 C00F 125.0(6)
C00B N004 C006 111.1(5)
C00B N004 C00F 123.3(5)
C006 C005 C007 120.9(5)
C006 C005 C009 109.6(5)
C007 C005 C009 129.6(5)
C005 C006 N004 109.6(5)
C00C C006 N004 128.1(5)
C00C C006 C005 122.3(5)
C005 C007 H007 121.5
C005 C007 C008 117.0(5)
C008 C007 H007 121.5
C007 C008 Br 119.0(5)
C00A C008 Br 118.8(5)
C00A C008 C007 122.2(6)
O C009 C005 113.4(4)
O C009 C00B 111.2(4)
O C009 C00D 104.8(5)
C005 C009 C00B 101.2(5)
C005 C009 C00D 115.7(5)
C00D C009 C00B 110.8(5)
C008 C00A H00A 119.8
C008 C00A C00C 120.4(6)
C00C C00A H00A 119.8
O003 C00B N004 125.7(6)
O003 C00B C009 126.6(6)
N004 C00B C009 107.7(5)
C006 C00C C00A 117.2(6)
C006 C00C H00C 121.4
C00A C00C H00C 121.4
C009 C00D H00B 110.1
C009 C00D H00D 110.1
H00B C00D H00D 108.5
C00I C00D C009 107.8(6)
C00I C00D H00B 110.1
C00I C00D H00D 110.1
O C00E C00G 107.8(6)
O C00E C00H 108.9(6)
O C00E C00I 100.4(6)
C00G C00E C00H 109.2(6)
C00G C00E C00I 102.7(7)
C00H C00E C00I 126.5(8)
N004 C00F H00E 109.5
N004 C00F H00F 109.5
N004 C00F H00G 109.5
H00E C00F H00F 109.5
H00E C00F H00G 109.5
H00F C00F H00G 109.5
C00E C00G H00H 109.5
C00E C00G H00I 109.5
C00E C00G H00J 109.5
H00H C00G H00I 109.5
H00H C00G H00J 109.5
H00I C00G H00J 109.5
C00E C00H H00K 109.5
C00E C00H H00L 109.5
C00E C00H H00M 109.5
H00K C00H H00L 109.5
H00K C00H H00M 109.5
H00L C00H H00M 109.5
C00D C00I C00E 102.8(7)
C00D C00I H00N 111.2
C00D C00I H00O 111.2
C00E C00I H00N 111.2
C00E C00I H00O 111.2
H00N C00I H00O 109.1

loop_
_geom_bond_atom_site_label_1
_geom_bond_atom_site_label_2
_geom_bond_distance
Br C008 1.908(6)
O C009 1.411(7)
O C00E 1.464(7)
O003 C00B 1.218(7)
N004 C006 1.407(7)
N004 C00B 1.365(8)
N004 C00F 1.457(7)
C005 C006 1.383(7)
C005 C007 1.384(8)
C005 C009 1.503(8)
C006 C00C 1.367(9)
C007 H007 0.9300
C007 C008 1.384(9)
C008 C00A 1.379(9)
C009 C00B 1.555(8)
C009 C00D 1.541(9)
C00A H00A 0.9300
C00A C00C 1.400(8)
C00C H00C 0.9300
C00D H00B 0.9700
C00D H00D 0.9700
C00D C00I 1.424(12)
C00E C00G 1.490(11)
C00E C00H 1.504(9)
C00E C00I 1.612(12)
C00F H00E 0.9600
C00F H00F 0.9600
C00F H00G 0.9600
C00G H00H 0.9600
C00G H00I 0.9600
C00G H00J 0.9600
C00H H00K 0.9600
C00H H00L 0.9600
C00H H00M 0.9600
C00I H00N 0.9700
C00I H00O 0.9700

loop_
_geom_torsion_atom_site_label_1
_geom_torsion_atom_site_label_2
_geom_torsion_atom_site_label_3
_geom_torsion_atom_site_label_4
_geom_torsion
Br C008 C00A C00C 178.7(5)
O C009 C00B O003 50.4(8)
O C009 C00B N004 -130.3(5)
O C009 C00D C00I 15.2(8)
O C00E C00I C00D 33.6(8)
N004 C006 C00C C00A -177.1(5)
C005 C006 C00C C00A 1.2(9)
C005 C007 C008 Br -178.2(4)
C005 C007 C008 C00A 2.1(9)
C005 C009 C00B O003 171.0(6)
C005 C009 C00B N004 -9.6(6)
C005 C009 C00D C00I -110.4(7)
C006 N004 C00B O003 -171.8(6)
C006 N004 C00B C009 8.9(7)
C006 C005 C007 C008 -0.9(8)
C006 C005 C009 O 126.4(5)
C006 C005 C009 C00B 7.3(6)
C006 C005 C009 C00D -112.5(6)
C007 C005 C006 N004 177.9(5)
C007 C005 C006 C00C -0.7(9)
C007 C005 C009 O -54.2(7)
C007 C005 C009 C00B -173.2(5)
C007 C005 C009 C00D 66.9(8)
C007 C008 C00A C00C -1.6(9)
C008 C00A C00C C006 -0.1(9)
C009 O C00E C00G -132.9(6)
C009 O C00E C00H 108.8(6)
C009 O C00E C00I -25.8(7)
C009 C005 C006 N004 -2.6(6)
C009 C005 C006 C00C 178.8(5)
C009 C005 C007 C008 179.7(5)
C009 C00D C00I C00E -30.0(9)
C00B N004 C006 C005 -4.2(7)
C00B N004 C006 C00C 174.3(6)
C00B C009 C00D C00I 135.2(7)
C00D C009 C00B O003 -65.8(8)
C00D C009 C00B N004 113.6(6)
C00E O C009 C005 135.7(5)
C00E O C009 C00B -111.1(6)
C00E O C009 C00D 8.7(6)
C00F N004 C006 C005 -175.1(6)
C00F N004 C006 C00C 3.4(10)
C00F N004 C00B O003 -0.7(10)
C00F N004 C00B C009 180.0(5)
C00G C00E C00I C00D 144.7(7)
C00H C00E C00I C00D -89.4(10)
